data_2021195
loop_
_publ_author_name
'Mark-Lee, Wun Fui'
'Chong, Yan Yi'
'Kassim, Mohammad B.'

_publ_section_title
;
 Supramolecular structures of rhenium(I) complexes mediated by ligand
 planarity <i>via</i> the interplay of substituents
;
_journal_coeditor_code YF3146
_journal_issue 9
_journal_name_full 'Acta Crystallographica Section C'
_journal_page_first
;
;
_journal_paper_doi 10.1107/S2053229618010586
_journal_volume 74
_journal_year 2018
_chemical_formula_iupac '[Re Cl (C17 H12 F N3 O) (C O)3]'
_chemical_formula_moiety 'C20 H12 Cl F N3 O4 Re'
_chemical_formula_sum 'C20 H12 Cl F N3 O4 Re'
_chemical_formula_weight 598.98
_chemical_name_systematic
<i>fac</i>-Tricarbonylchlorido[1-(4-fluorocinnamoyl)-3-(pyridin-2-yl-\k<i>N</i>)pyrazole-\k<i>N</i>^2^]rhenium(I)
_space_group_crystal_system triclinic
_space_group_IT_number 2
_space_group_name_Hall '-P 1'
_space_group_name_H-M_alt 'P -1'
_symmetry_space_group_name_Hall '-P 1'
_symmetry_space_group_name_H-M 'P -1'
_atom_sites_solution_hydrogens geom
_atom_sites_solution_primary direct
_atom_sites_solution_secondary difmap
_audit_creation_method SHELXL-2016/6
_cell_angle_alpha 81.374(3)
_cell_angle_beta 86.946(4)
_cell_angle_gamma 81.339(3)
_cell_formula_units_Z 2
_cell_length_a 7.2479(5)
_cell_length_b 8.1177(5)
_cell_length_c 16.9716(12)
_cell_measurement_reflns_used 9612
_cell_measurement_temperature 293(2)
_cell_measurement_theta_max 28.4
_cell_measurement_theta_min 3.0
_cell_volume 975.51(11)
_computing_cell_refinement
;
SAINT (Bruker, 2016)
;
_computing_data_collection
;
APEX3 (Bruker, 2016)
;
_computing_data_reduction
;
SAINT (Bruker, 2016)
;
_computing_molecular_graphics
;
OLEX2 (Dolomanov <i>et al.</i>,  2009)
;
_computing_publication_material
;
SHELXTL (Sheldrick, 2008), PLATON (Spek, 2009),
OLEX2 (Dolomanov <i>et al.</i>,  2009) and publCIF (Westrip,
2010)
;
_computing_structure_refinement
;
SHELXL2016 (Sheldrick, 2015)
;
_computing_structure_solution
;
SAINT (Bruker, 2016)
;
_diffrn_ambient_temperature 293(2)
_diffrn_measured_fraction_theta_full 0.997
_diffrn_measured_fraction_theta_max 0.997
_diffrn_measurement_device_type 'Bruker PHOTON II CPAD'
_diffrn_measurement_method '\f and \w scans'
_diffrn_radiation_type MoK\a
_diffrn_radiation_wavelength 0.71073
_diffrn_reflns_av_R_equivalents 0.0905
_diffrn_reflns_limit_h_max 9
_diffrn_reflns_limit_h_min -9
_diffrn_reflns_limit_k_max 10
_diffrn_reflns_limit_k_min -10
_diffrn_reflns_limit_l_max 22
_diffrn_reflns_limit_l_min -22
_diffrn_reflns_number 35815
_diffrn_reflns_theta_full 25.242
_diffrn_reflns_theta_max 28.376
_diffrn_reflns_theta_min 2.992
_diffrn_standards_decay_% 0
_diffrn_standards_interval_count 0
_diffrn_standards_interval_time 0
_diffrn_standards_number 0
_exptl_absorpt_coefficient_mu 6.408
_exptl_absorpt_correction_T_max 0.201
_exptl_absorpt_correction_T_min 0.115
_exptl_absorpt_correction_type multi-scan
_exptl_absorpt_process_details
;
(SADABS; Bruker, 2016)
;
_exptl_crystal_colour yellow
_exptl_crystal_density_diffrn 2.039
_exptl_crystal_density_method 'not measured'
_exptl_crystal_description block
_exptl_crystal_F_000 572
_exptl_crystal_size_max 0.44
_exptl_crystal_size_mid 0.30
_exptl_crystal_size_min 0.25
_refine_diff_density_max 1.921
_refine_diff_density_min -2.678
_refine_ls_extinction_method none
_refine_ls_goodness_of_fit_ref 1.137
_refine_ls_hydrogen_treatment constr
_refine_ls_matrix_type full
_refine_ls_number_parameters 271
_refine_ls_number_reflns 4881
_refine_ls_number_restraints 0
_refine_ls_restrained_S_all 1.137
_refine_ls_R_factor_all 0.0553
_refine_ls_R_factor_gt 0.0476
_refine_ls_shift/su_max 0.001
_refine_ls_shift/su_mean 0.000
_refine_ls_structure_factor_coef Fsqd
_refine_ls_weighting_details 'w=1/[\s^2^(Fo^2^)+(0.0436P)^2^+10.5314P] where P=(Fo^2^+2Fc^2^)/3'
_refine_ls_weighting_scheme calc
_refine_ls_wR_factor_gt 0.1259
_refine_ls_wR_factor_ref 0.1295
_reflns_number_gt 4374
_reflns_number_total 4881
_reflns_threshold_expression 'I > 2\s(I)'
_cod_data_source_file yf3146sup1.cif
_cod_data_source_block I
_cod_database_code 2021195
_shelx_space_group_comment
;
 section '(section title)' ?
 The symmetry employed
 for this shelxl
 refinement is uniquely
 defined by the
 following loop, which
 should always be
 used as a
 source of symmetry
 information in preference
 to the above
 space-group names. They
 are only intended
 as comments.
;

loop_
_space_group_symop_operation_xyz
'x, y, z'
'-x, -y, -z'

loop_
_atom_site_type_symbol
_atom_site_label
_atom_site_fract_x
_atom_site_fract_y
_atom_site_fract_z
_atom_site_U_iso_or_equiv
_atom_site_adp_type
_atom_site_calc_flag
_atom_site_occupancy
Re Re1 0.74009(4) 0.74654(4) 0.18448(2) 0.02740(11) Uani d 1
C C1 0.7287(13) 0.8428(11) 0.2818(5) 0.0370(19) Uani d 1
O O1 0.7266(12) 0.9048(10) 0.3380(5) 0.057(2) Uani d 1
Cl Cl1 0.4334(3) 0.8933(3) 0.13708(15) 0.0426(5) Uani d 1
N N1 0.7413(10) 0.6227(8) 0.0783(4) 0.0302(14) Uani d 1
F F1 -0.0576(14) 1.4218(11) 0.4007(6) 0.094(3) Uani d 1
N N3 0.5337(10) 0.4421(8) 0.2899(4) 0.0325(15) Uani d 1
C C3 0.9750(12) 0.6215(11) 0.2179(5) 0.0340(17) Uani d 1
O O3 1.1140(11) 0.5507(10) 0.2366(5) 0.0553(19) Uani d 1
N N2 0.5984(10) 0.5236(8) 0.2208(4) 0.0288(13) Uani d 1
C C2 0.8696(13) 0.9258(10) 0.1363(6) 0.0358(18) Uani d 1
O O2 0.9537(11) 1.0305(10) 0.1093(6) 0.064(2) Uani d 1
O O4 0.4686(14) 0.4245(10) 0.4221(4) 0.062(2) Uani d 1
C C4 0.7910(13) 0.6875(12) 0.0038(5) 0.0380(19) Uani d 1
H H1 0.821443 0.796120 -0.005118 0.046 Uiso calc 1
C C8 0.6896(11) 0.4669(10) 0.0895(5) 0.0295(16) Uani d 1
C C7 0.6954(12) 0.3719(12) 0.0278(6) 0.0372(19) Uani d 1
H H4 0.661516 0.264515 0.037214 0.045 Uiso calc 1
C C6 0.7522(13) 0.4383(14) -0.0478(6) 0.045(2) Uani d 1
H H3 0.759144 0.376131 -0.089964 0.054 Uiso calc 1
C C5 0.7983(13) 0.5992(13) -0.0592(5) 0.042(2) Uani d 1
H H2 0.834309 0.647779 -0.109737 0.050 Uiso calc 1
C C9 0.6178(11) 0.4138(9) 0.1692(5) 0.0296(16) Uani d 1
C C10 0.5641(13) 0.2612(10) 0.2047(6) 0.040(2) Uani d 1
H H5 0.564898 0.165006 0.181004 0.048 Uiso calc 1
C C11 0.5108(14) 0.2814(11) 0.2803(6) 0.043(2) Uani d 1
H H6 0.466662 0.201438 0.318912 0.051 Uiso calc 1
C C12 0.4620(14) 0.5187(13) 0.3599(5) 0.041(2) Uani d 1
C C13 0.3783(13) 0.6926(12) 0.3462(5) 0.0387(19) Uani d 1
H H7 0.354043 0.745165 0.294529 0.046 Uiso calc 1
C C14 0.3358(14) 0.7781(12) 0.4071(6) 0.043(2) Uani d 1
H H8 0.374261 0.723952 0.456957 0.052 Uiso calc 1
C C15 0.2353(15) 0.9477(12) 0.4036(6) 0.041(2) Uani d 1
C C16 0.1360(16) 1.0284(13) 0.3363(6) 0.048(2) Uani d 1
H H9 0.137784 0.973945 0.291782 0.057 Uiso calc 1
C C17 0.0360(17) 1.1871(15) 0.3353(8) 0.057(3) Uani d 1
H H10 -0.032252 1.238874 0.291120 0.069 Uiso calc 1
C C18 0.0393(18) 1.2673(15) 0.4010(8) 0.060(3) Uani d 1
C C19 0.1364(19) 1.1946(15) 0.4675(8) 0.062(3) Uani d 1
H H11 0.137042 1.252146 0.510937 0.074 Uiso calc 1
C C20 0.2340(17) 1.0330(14) 0.4688(7) 0.053(3) Uani d 1
H H12 0.299084 0.981389 0.513793 0.063 Uiso calc 1

loop_
_atom_site_aniso_label
_atom_site_aniso_U_11
_atom_site_aniso_U_22
_atom_site_aniso_U_33
_atom_site_aniso_U_12
_atom_site_aniso_U_13
_atom_site_aniso_U_23
Re1 0.03186(18) 0.02159(15) 0.03008(17) -0.00781(11) -0.00329(11) -0.00328(11)
C1 0.043(5) 0.038(4) 0.036(4) -0.015(4) -0.003(4) -0.013(4)
O1 0.075(5) 0.049(4) 0.054(5) -0.019(4) -0.003(4) -0.016(4)
Cl1 0.0403(12) 0.0333(10) 0.0543(13) -0.0007(8) -0.0115(10) -0.0079(9)
N1 0.030(3) 0.026(3) 0.034(4) -0.001(3) -0.003(3) -0.005(3)
F1 0.102(7) 0.063(5) 0.110(7) 0.012(5) 0.021(5) -0.020(5)
N3 0.039(4) 0.023(3) 0.035(4) -0.008(3) -0.002(3) 0.001(3)
C3 0.033(4) 0.043(5) 0.029(4) -0.013(4) -0.005(3) -0.007(3)
O3 0.053(5) 0.056(5) 0.057(5) -0.006(4) -0.011(4) -0.008(4)
N2 0.033(3) 0.024(3) 0.031(3) -0.010(3) -0.003(3) -0.003(3)
C2 0.037(4) 0.027(4) 0.042(5) -0.006(3) -0.001(4) 0.000(3)
O2 0.052(5) 0.046(4) 0.091(6) -0.021(4) 0.007(4) 0.008(4)
O4 0.095(7) 0.054(5) 0.032(4) -0.016(4) -0.002(4) 0.009(3)
C4 0.038(5) 0.039(5) 0.036(4) -0.003(4) -0.001(4) -0.004(4)
C8 0.023(4) 0.030(4) 0.036(4) 0.000(3) -0.004(3) -0.009(3)
C7 0.030(4) 0.037(4) 0.046(5) 0.001(3) -0.005(4) -0.015(4)
C6 0.034(5) 0.062(6) 0.041(5) 0.005(4) -0.007(4) -0.024(5)
C5 0.041(5) 0.056(6) 0.029(4) -0.004(4) 0.002(4) -0.010(4)
C9 0.030(4) 0.021(3) 0.036(4) -0.001(3) -0.005(3) -0.004(3)
C10 0.043(5) 0.020(4) 0.059(6) -0.008(3) -0.002(4) -0.008(4)
C11 0.047(5) 0.028(4) 0.052(6) -0.011(4) -0.002(4) -0.001(4)
C12 0.046(5) 0.047(5) 0.032(4) -0.018(4) 0.002(4) -0.003(4)
C13 0.039(5) 0.046(5) 0.031(4) -0.013(4) 0.002(3) 0.001(4)
C14 0.051(6) 0.038(5) 0.040(5) -0.014(4) 0.004(4) 0.001(4)
C15 0.052(6) 0.038(5) 0.037(5) -0.015(4) 0.007(4) -0.009(4)
C16 0.054(6) 0.046(5) 0.045(5) -0.013(5) -0.003(4) -0.008(4)
C17 0.054(7) 0.056(7) 0.061(7) -0.010(5) -0.005(5) -0.004(5)
C18 0.057(7) 0.046(6) 0.075(8) -0.007(5) 0.021(6) -0.005(6)
C19 0.080(9) 0.055(7) 0.056(7) -0.020(6) 0.022(6) -0.026(6)
C20 0.062(7) 0.049(6) 0.049(6) -0.007(5) 0.004(5) -0.015(5)

loop_
_atom_type_symbol
_atom_type_description
_atom_type_scat_dispersion_real
_atom_type_scat_dispersion_imag
_atom_type_scat_source
C C 0.0033 0.0016 'International Tables Vol C Tables 4.2.6.8 and 6.1.1.4'
H H 0.0000 0.0000 'International Tables Vol C Tables 4.2.6.8 and 6.1.1.4'
Cl Cl 0.1484 0.1585 'International Tables Vol C Tables 4.2.6.8 and 6.1.1.4'
F F 0.0171 0.0103 'International Tables Vol C Tables 4.2.6.8 and 6.1.1.4'
N N 0.0061 0.0033 'International Tables Vol C Tables 4.2.6.8 and 6.1.1.4'
O O 0.0106 0.0060 'International Tables Vol C Tables 4.2.6.8 and 6.1.1.4'
Re Re -1.0185 7.2310 'International Tables Vol C Tables 4.2.6.8 and 6.1.1.4'

loop_
_geom_angle_atom_site_label_1
_geom_angle_atom_site_label_2
_geom_angle_atom_site_label_3
_geom_angle
C2 Re1 C3 88.6(4)
C2 Re1 C1 87.6(4)
C3 Re1 C1 87.2(4)
C2 Re1 N1 96.6(3)
C3 Re1 N1 93.0(3)
C1 Re1 N1 175.7(3)
C2 Re1 N2 170.4(3)
C3 Re1 N2 91.3(3)
C1 Re1 N2 102.0(3)
N1 Re1 N2 73.8(3)
C2 Re1 Cl1 93.4(3)
C3 Re1 Cl1 176.4(3)
C1 Re1 Cl1 95.8(3)
N1 Re1 Cl1 83.81(18)
N2 Re1 Cl1 86.30(19)
O1 C1 Re1 177.1(8)
C4 N1 C8 117.9(7)
C4 N1 Re1 125.5(6)
C8 N1 Re1 116.6(5)
N2 N3 C11 110.1(7)
N2 N3 C12 126.1(7)
C11 N3 C12 122.8(8)
O3 C3 Re1 178.7(9)
C9 N2 N3 106.0(6)
C9 N2 Re1 115.0(5)
N3 N2 Re1 136.6(5)
O2 C2 Re1 177.1(9)
N1 C4 C5 122.4(9)
N1 C4 H1 118.8
C5 C4 H1 118.8
N1 C8 C7 121.9(8)
N1 C8 C9 114.6(7)
C7 C8 C9 123.3(8)
C6 C7 C8 119.4(9)
C6 C7 H4 120.3
C8 C7 H4 120.3
C5 C6 C7 118.2(8)
C5 C6 H3 120.9
C7 C6 H3 120.9
C4 C5 C6 120.1(9)
C4 C5 H2 120.0
C6 C5 H2 120.0
N2 C9 C10 110.6(8)
N2 C9 C8 117.9(7)
C10 C9 C8 131.5(8)
C11 C10 C9 106.1(8)
C11 C10 H5 127.0
C9 C10 H5 127.0
C10 C11 N3 107.3(8)
C10 C11 H6 126.4
N3 C11 H6 126.4
O4 C12 C13 127.6(9)
O4 C12 N3 115.4(9)
C13 C12 N3 116.8(8)
C14 C13 C12 120.3(9)
C14 C13 H7 119.8
C12 C13 H7 119.8
C13 C14 C15 126.6(9)
C13 C14 H8 116.7
C15 C14 H8 116.7
C20 C15 C16 118.5(10)
C20 C15 C14 119.7(10)
C16 C15 C14 121.9(9)
C17 C16 C15 121.0(10)
C17 C16 H9 119.5
C15 C16 H9 119.5
C18 C17 C16 118.5(11)
C18 C17 H10 120.8
C16 C17 H10 120.8
F1 C18 C19 118.4(12)
F1 C18 C17 119.1(13)
C19 C18 C17 122.5(11)
C18 C19 C20 118.6(11)
C18 C19 H11 120.7
C20 C19 H11 120.7
C15 C20 C19 120.8(11)
C15 C20 H12 119.6
C19 C20 H12 119.6

loop_
_geom_bond_atom_site_label_1
_geom_bond_atom_site_label_2
_geom_bond_distance
Re1 C2 1.908(9)
Re1 C3 1.914(9)
Re1 C1 1.923(8)
Re1 N1 2.190(7)
Re1 N2 2.207(6)
Re1 Cl1 2.472(2)
C1 O1 1.141(11)
N1 C4 1.346(11)
N1 C8 1.356(10)
F1 C18 1.342(14)
N3 N2 1.355(10)
N3 C11 1.374(11)
N3 C12 1.458(12)
C3 O3 1.118(11)
N2 C9 1.327(10)
C2 O2 1.146(11)
O4 C12 1.206(11)
C4 C5 1.368(13)
C4 H1 0.9300
C8 C7 1.386(11)
C8 C9 1.451(12)
C7 C6 1.382(14)
C7 H4 0.9300
C6 C5 1.380(15)
C6 H3 0.9300
C5 H2 0.9300
C9 C10 1.395(11)
C10 C11 1.347(14)
C10 H5 0.9300
C11 H6 0.9300
C12 C13 1.440(14)
C13 C14 1.326(14)
C13 H7 0.9300
C14 C15 1.452(14)
C14 H8 0.9300
C15 C20 1.388(14)
C15 C16 1.405(14)
C16 C17 1.378(16)
C16 H9 0.9300
C17 C18 1.377(18)
C17 H10 0.9300
C18 C19 1.370(19)
C19 C20 1.392(16)
C19 H11 0.9300
C20 H12 0.9300

loop_
_geom_hbond_atom_site_label_D
_geom_hbond_atom_site_label_H
_geom_hbond_atom_site_label_A
_geom_hbond_site_symmetry_A
_geom_hbond_distance_DH
_geom_hbond_distance_HA
_geom_hbond_distance_DA
_geom_hbond_angle_DHA
_geom_hbond_publ_flag
C10 H5 Cl1 1_545 0.93 2.74 3.624(9) 158 yes
C13 H7 Cl1 1_555 0.93 2.83 3.704(9) 158 yes
C14 H8 O4 2_666 0.93 2.46 3.380(13) 170 yes

loop_
_geom_torsion_atom_site_label_1
_geom_torsion_atom_site_label_2
_geom_torsion_atom_site_label_3
_geom_torsion_atom_site_label_4
_geom_torsion
C11 N3 N2 C9 -0.8(9)
C12 N3 N2 C9 -169.2(8)
C11 N3 N2 Re1 -161.0(7)
C12 N3 N2 Re1 30.6(13)
C8 N1 C4 C5 -2.8(13)
Re1 N1 C4 C5 176.3(7)
C4 N1 C8 C7 3.1(11)
Re1 N1 C8 C7 -176.1(6)
C4 N1 C8 C9 -173.3(7)
Re1 N1 C8 C9 7.5(9)
N1 C8 C7 C6 -1.2(12)
C9 C8 C7 C6 174.9(8)
C8 C7 C6 C5 -1.0(13)
N1 C4 C5 C6 0.6(14)
C7 C6 C5 C4 1.4(14)
N3 N2 C9 C10 0.5(9)
Re1 N2 C9 C10 165.6(6)
N3 N2 C9 C8 -178.8(7)
Re1 N2 C9 C8 -13.7(9)
N1 C8 C9 N2 4.3(10)
C7 C8 C9 N2 -172.1(8)
N1 C8 C9 C10 -174.9(9)
C7 C8 C9 C10 8.8(14)
N2 C9 C10 C11 0.0(10)
C8 C9 C10 C11 179.2(9)
C9 C10 C11 N3 -0.5(11)
N2 N3 C11 C10 0.8(11)
C12 N3 C11 C10 169.7(8)
N2 N3 C12 O4 -156.7(9)
C11 N3 C12 O4 36.2(13)
N2 N3 C12 C13 28.2(13)
C11 N3 C12 C13 -138.9(9)
O4 C12 C13 C14 15.8(16)
N3 C12 C13 C14 -169.8(9)
C12 C13 C14 C15 -173.6(9)
C13 C14 C15 C20 -167.0(10)
C13 C14 C15 C16 13.9(16)
C20 C15 C16 C17 -1.4(16)
C14 C15 C16 C17 177.7(10)
C15 C16 C17 C18 1.7(17)
C16 C17 C18 F1 -180.0(11)
C16 C17 C18 C19 -0.7(19)
F1 C18 C19 C20 178.7(11)
C17 C18 C19 C20 -0.6(19)
C16 C15 C20 C19 0.1(17)
C14 C15 C20 C19 -179.0(11)
C18 C19 C20 C15 0.9(18)

_cod_database_fobs_code 2021195
